data_4308757
loop_
_publ_author_name
'Rosa Llusar'
'Sonia Triguero'
'Santiago Uriel'
'Cristian Vicent'
'Eugenio Coronado'
'Carlos J. Gomez-Garcia'

_publ_contact_author 'Llusar Rosa'
_publ_contact_author_address
;
Departament de Ci\`encies Experimentals
 Universitat Jaume I, Campus de Riu Sec, P. O. Box 224. Castell\'o, Spain
;
_publ_contact_author_email llusar@exp.uji.es
_publ_contact_author_phone '+34 964 728086'
_publ_section_title
;
Synthesis, Crystal Structure, and Properties of Multicomponent
Bis(ethylenedithio)tetrathiafulvalene Charge-Transfer Salts of the
[Mo3S7Br6]2- Cluster
;
_journal_name_full 'Inorganic Chemistry'
_journal_page_first 1563
_journal_page_last 1570
_journal_paper_doi 10.1021/ic0488379
_journal_volume 44
_journal_year 2005
_chemical_formula_sum 'C31 H26 Br7 Cl Mo3 S31'
_chemical_formula_weight 2275.02
_chemical_name_systematic
; 
 ? 
;
_space_group_IT_number 2
_symmetry_cell_setting triclinic
_symmetry_space_group_name_Hall '-P 1'
_symmetry_space_group_name_H-M 'P -1'
_atom_sites_solution_hydrogens geom
_atom_sites_solution_primary direct
_atom_sites_solution_secondary difmap
_audit_creation_method SHELXL-97
_cell_angle_alpha 90.053(15)
_cell_angle_beta 79.063(14)
_cell_angle_gamma 75.802(15)
_cell_formula_units_Z 2
_cell_length_a 11.907(6)
_cell_length_b 12.742(6)
_cell_length_c 22.905(12)
_cell_measurement_temperature 293(2)
_cell_volume 3304(3)
_computing_cell_refinement 'Bruker SMART'
_computing_data_collection 'Bruker SMART'
_computing_data_reduction 'Bruker SHELXTL'
_computing_molecular_graphics 'Bruker SHELXTL'
_computing_publication_material 'Bruker SHELXTL'
_computing_structure_refinement 'SHELXL-97 (Sheldrick, 1997)'
_computing_structure_solution 'SHELXS-97 (Sheldrick, 1990)'
_diffrn_ambient_temperature 293(2)
_diffrn_measured_fraction_theta_full 0.968
_diffrn_measured_fraction_theta_max 0.968
_diffrn_measurement_device_type 'CCD area detector'
_diffrn_measurement_method 'phi and omega scans'
_diffrn_radiation_monochromator graphite
_diffrn_radiation_source 'fine-focus sealed tube'
_diffrn_radiation_type MoK\a
_diffrn_radiation_wavelength 0.71073
_diffrn_reflns_av_R_equivalents 0.1151
_diffrn_reflns_av_sigmaI/netI 0.3140
_diffrn_reflns_limit_h_max 9
_diffrn_reflns_limit_h_min -14
_diffrn_reflns_limit_k_max 12
_diffrn_reflns_limit_k_min -15
_diffrn_reflns_limit_l_max 21
_diffrn_reflns_limit_l_min -27
_diffrn_reflns_number 15747
_diffrn_reflns_theta_full 25.00
_diffrn_reflns_theta_max 25.00
_diffrn_reflns_theta_min 0.91
_exptl_absorpt_coefficient_mu 5.845
_exptl_absorpt_correction_type 'Bruker SADABS'
_exptl_crystal_colour brown
_exptl_crystal_density_diffrn 2.287
_exptl_crystal_density_method 'not measured'
_exptl_crystal_description plate
_exptl_crystal_F_000 2192
_exptl_crystal_size_max 0.35
_exptl_crystal_size_mid 0.2
_exptl_crystal_size_min 0.03
_refine_diff_density_max 1.684
_refine_diff_density_min -1.137
_refine_diff_density_rms 0.272
_refine_ls_extinction_method none
_refine_ls_goodness_of_fit_ref 1.022
_refine_ls_hydrogen_treatment mixed
_refine_ls_matrix_type full
_refine_ls_number_parameters 494
_refine_ls_number_reflns 11251
_refine_ls_number_restraints 0
_refine_ls_restrained_S_all 1.022
_refine_ls_R_factor_all 0.2444
_refine_ls_R_factor_gt 0.0883
_refine_ls_shift/su_max 0.000
_refine_ls_shift/su_mean 0.000
_refine_ls_structure_factor_coef Fsqd
_refine_ls_weighting_details 'calc w=1/[\s^2^(Fo^2^)+(0.0899P)^2^+0.0000P] where P=(Fo^2^+2Fc^2^)/3'
_refine_ls_weighting_scheme calc
_refine_ls_wR_factor_gt 0.1901
_refine_ls_wR_factor_ref 0.2672
_reflns_number_gt 4208
_reflns_number_total 11251
_reflns_threshold_expression >2sigma(I)
_cod_data_source_file ic0488379si20041210_104253_3.cif
_cod_data_source_block (ET)3{[Mo3S7Br6]Br}0.5ClCH2CH2Cl
_cod_depositor_comments
;
The following automatic conversions were performed:
'_symmetry_cell_setting' value 'Triclinic' changed to 'triclinic'
according to '/home/saulius/struct/CIF-dictionaries/cif_core.dic'
dictionary named 'cif_core.dic' version 2.4.1 from 2010-06-29.

Automatic conversion script
Id: cif_fix_enum 1527 2010-12-29 10:47:43Z saulius 
;
_cod_database_code 4308757
_ratio_of_minimum_to_maximum_apparent_transmission 0.70452

loop_
_symmetry_equiv_pos_as_xyz
'x, y, z'
'-x, -y, -z'

loop_
_atom_site_label
_atom_site_type_symbol
_atom_site_fract_x
_atom_site_fract_y
_atom_site_fract_z
_atom_site_U_iso_or_equiv
_atom_site_adp_type
_atom_site_occupancy
_atom_site_symmetry_multiplicity
_atom_site_calc_flag
_atom_site_refinement_flags
_atom_site_disorder_assembly
_atom_site_disorder_group
Mo1 Mo 0.18107(17) 0.23636(14) 0.66028(9) 0.0211(5) Uani 1 1 d . . .
Mo2 Mo 0.27627(18) 0.19917(15) 0.75988(10) 0.0287(6) Uani 1 1 d . . .
Mo3 Mo 0.05040(18) 0.18134(15) 0.76203(9) 0.0274(5) Uani 1 1 d . . .
S1 S 0.2248(5) 0.0698(4) 0.7054(3) 0.0326(16) Uani 1 1 d . . .
S2 S 0.2562(6) 0.3625(5) 0.7076(3) 0.0379(17) Uani 1 1 d . . .
S3 S 0.3860(6) 0.2358(5) 0.6623(3) 0.0426(18) Uani 1 1 d . . .
S4 S -0.0066(5) 0.3431(5) 0.7111(3) 0.0327(16) Uani 1 1 d . . .
S5 S -0.0171(5) 0.2089(5) 0.6669(3) 0.0344(16) Uani 1 1 d . . .
S6 S 0.1033(6) 0.2992(5) 0.8266(3) 0.0348(16) Uani 1 1 d . . .
S7 S 0.1505(7) 0.1439(5) 0.8481(3) 0.0461(19) Uani 1 1 d . . .
Br1 Br 0.1585(3) 0.3846(2) 0.58092(13) 0.0488(8) Uani 1 1 d . . .
Br2 Br 0.4512(3) 0.0320(2) 0.76653(17) 0.0696(11) Uani 1 1 d . . .
Br3 Br 0.3919(3) 0.2958(3) 0.81976(16) 0.0717(10) Uani 1 1 d . . .
Br4 Br 0.2567(3) 0.1109(2) 0.56483(13) 0.0507(8) Uani 1 1 d . . .
Br5 Br -0.1624(3) 0.2475(3) 0.82894(15) 0.0640(9) Uani 1 1 d . . .
Br6 Br -0.0069(3) -0.0039(2) 0.76604(16) 0.0687(10) Uani 1 1 d . . .
Br10 Br 0.0509(3) 0.5292(2) 0.77547(13) 0.0624(10) Uani 1 1 d . . .
S10 S 0.5794(6) 0.8271(4) 0.5879(3) 0.0366(17) Uani 1 1 d . . .
S11 S 0.6420(6) 0.5980(5) 0.5552(3) 0.0347(16) Uani 1 1 d . . .
S12 S 0.4207(6) 0.8763(4) 0.4917(3) 0.0404(18) Uani 1 1 d . . .
S13 S 0.4647(5) 0.6481(4) 0.4609(3) 0.0346(16) Uani 1 1 d . . .
S14 S 0.7431(6) 0.8140(5) 0.6690(3) 0.0459(19) Uani 1 1 d . . .
S15 S 0.8270(7) 0.5366(5) 0.6261(4) 0.062(2) Uani 1 1 d . . .
S16 S 0.2657(7) 0.9498(6) 0.4076(4) 0.066(2) Uani 1 1 d . . .
S17 S 0.3147(6) 0.6852(5) 0.3678(3) 0.0422(18) Uani 1 1 d . . .
S20 S 0.7206(6) 0.3951(5) 0.4035(3) 0.0394(17) Uani 1 1 d . . .
S21 S 0.7703(6) 0.1667(5) 0.3703(3) 0.046(2) Uani 1 1 d . . .
S22 S 0.5414(6) 0.4498(5) 0.3140(3) 0.0415(18) Uani 1 1 d . . .
S23 S 0.5917(5) 0.2207(5) 0.2802(3) 0.0339(16) Uani 1 1 d . . .
S24 S 0.8771(6) 0.3695(4) 0.4892(3) 0.0357(17) Uani 1 1 d . . .
S25 S 0.9486(7) 0.0946(5) 0.4418(4) 0.063(2) Uani 1 1 d . . .
S26 S 0.3796(7) 0.5241(5) 0.2324(4) 0.059(2) Uani 1 1 d . . .
S27 S 0.4450(7) 0.2500(6) 0.1900(3) 0.058(2) Uani 1 1 d . . .
S30 S 0.1184(7) 0.4117(5) 0.0889(3) 0.055(2) Uani 1 1 d . . .
S31 S 0.1830(8) 0.2954(6) -0.0264(3) 0.065(2) Uani 1 1 d . . .
S32 S 0.1198(9) 0.6336(6) 0.0284(4) 0.074(3) Uani 1 1 d . . .
S33 S 0.1726(8) 0.5270(5) -0.0884(3) 0.058(2) Uani 1 1 d . . .
S34 S 0.1326(9) 0.2107(6) 0.1564(4) 0.075(3) Uani 1 1 d . . .
S35 S 0.2000(12) 0.0810(6) 0.0197(4) 0.117(5) Uani 1 1 d . . .
S36 S 0.1314(12) 0.8469(7) -0.0132(4) 0.115(4) Uani 1 1 d . . .
S37 S 0.2057(9) 0.7147(6) -0.1554(4) 0.074(3) Uani 1 1 d . . .
C10 C 0.4904(18) 0.7462(16) 0.5046(9) 0.022(5) Uiso 1 1 d . . .
C11 C 0.5605(18) 0.7250(16) 0.5460(10) 0.023(5) Uiso 1 1 d . . .
C12 C 0.6908(18) 0.7463(16) 0.6202(10) 0.023(5) Uiso 1 1 d . . .
C13 C 0.718(2) 0.6378(18) 0.6038(11) 0.038(6) Uiso 1 1 d . . .
C14 C 0.349(2) 0.8455(17) 0.4388(11) 0.032(6) Uiso 1 1 d . . .
C15 C 0.373(2) 0.7334(17) 0.4230(10) 0.030(6) Uiso 1 1 d . . .
C16 C 0.843(3) 0.715(2) 0.6977(14) 0.072(10) Uiso 1 1 d . . .
H16A H 0.8987 0.7488 0.7110 0.086 Uiso 1 1 calc R . .
H16B H 0.7998 0.6884 0.7324 0.086 Uiso 1 1 calc R . .
C17 C 0.913(2) 0.6163(19) 0.6543(12) 0.049(7) Uiso 1 1 d . . .
H17A H 0.9683 0.5688 0.6748 0.059 Uiso 1 1 calc R . .
H17B H 0.9592 0.6428 0.6207 0.059 Uiso 1 1 calc R . .
C18 C 0.263(3) 0.900(2) 0.3388(15) 0.083(11) Uiso 1 1 d . . .
H18A H 0.1804 0.9080 0.3371 0.099 Uiso 1 1 calc R . .
H18B H 0.2919 0.9476 0.3102 0.099 Uiso 1 1 calc R . .
C19 C 0.325(2) 0.7877(16) 0.3160(10) 0.030(6) Uiso 1 1 d . . .
H19A H 0.4084 0.7851 0.3022 0.036 Uiso 1 1 calc R . .
H19B H 0.2946 0.7710 0.2818 0.036 Uiso 1 1 calc R . .
C20 C 0.617(2) 0.3191(17) 0.3212(10) 0.031(6) Uiso 1 1 d . . .
C21 C 0.693(2) 0.2927(17) 0.3628(10) 0.029(6) Uiso 1 1 d . . .
C22 C 0.8220(19) 0.3087(17) 0.4381(10) 0.028(6) Uiso 1 1 d . . .
C23 C 0.8460(19) 0.2036(16) 0.4219(10) 0.024(5) Uiso 1 1 d . . .
C24 C 0.468(2) 0.4193(18) 0.2634(11) 0.038(6) Uiso 1 1 d . . .
C25 C 0.5017(19) 0.3071(17) 0.2418(10) 0.028(6) Uiso 1 1 d . . .
C26 C 0.954(2) 0.254(2) 0.5217(12) 0.055(8) Uiso 1 1 d . . .
H26A H 1.0059 0.2762 0.5444 0.066 Uiso 1 1 calc R . .
H26B H 0.8971 0.2261 0.5494 0.066 Uiso 1 1 calc R . .
C27 C 1.022(3) 0.168(2) 0.4810(15) 0.082(10) Uiso 1 1 d . . .
H27A H 1.0717 0.1171 0.5026 0.099 Uiso 1 1 calc R . .
H27B H 1.0746 0.1983 0.4518 0.099 Uiso 1 1 calc R . .
C28 C 0.352(5) 0.456(4) 0.168(2) 0.17(2) Uiso 1 1 d . . .
H28A H 0.2690 0.4577 0.1766 0.207 Uiso 1 1 calc R . .
H28B H 0.3635 0.5027 0.1351 0.207 Uiso 1 1 calc R . .
C29 C 0.404(3) 0.365(2) 0.1491(14) 0.069(9) Uiso 1 1 d . . .
H29A H 0.4769 0.3715 0.1237 0.082 Uiso 1 1 calc R . .
H29B H 0.3573 0.3447 0.1227 0.082 Uiso 1 1 calc R . .
C30 C 0.145(2) 0.5160(18) -0.0127(11) 0.037(6) Uiso 1 1 d . . .
C31 C 0.145(2) 0.4240(18) 0.0147(11) 0.035(6) Uiso 1 1 d . . .
C32 C 0.136(2) 0.2738(19) 0.0897(12) 0.041(7) Uiso 1 1 d . . .
C33 C 0.161(2) 0.227(2) 0.0384(13) 0.054(8) Uiso 1 1 d . . .
C34 C 0.147(3) 0.713(2) -0.0334(13) 0.059(8) Uiso 1 1 d . . .
C35 C 0.169(2) 0.666(2) -0.0879(12) 0.048(7) Uiso 1 1 d . . .
C36 C 0.229(3) 0.095(2) 0.1416(15) 0.081(10) Uiso 1 1 d . . .
H36A H 0.3064 0.1092 0.1382 0.097 Uiso 1 1 calc R . .
H36B H 0.2177 0.0520 0.1760 0.097 Uiso 1 1 calc R . .
C37 C 0.232(4) 0.024(3) 0.085(2) 0.143(17) Uiso 1 1 d . . .
H37A H 0.1782 -0.0213 0.0975 0.172 Uiso 1 1 calc R . .
H37B H 0.3108 -0.0239 0.0755 0.172 Uiso 1 1 calc R . .
C38 C 0.105(4) 0.910(4) -0.081(2) 0.154(19) Uiso 1 1 d . . .
H38A H 0.0294 0.9039 -0.0893 0.185 Uiso 1 1 calc R . .
H38B H 0.1033 0.9866 -0.0783 0.185 Uiso 1 1 calc R . .
C39 C 0.2013(19) 0.8536(17) -0.1281(10) 0.060(8) Uiso 1 1 d . . .
H39A H 0.2743 0.8495 -0.1143 0.072 Uiso 1 1 calc R . .
H39B H 0.2022 0.8988 -0.1622 0.072 Uiso 1 1 calc R . .
C101 C 0.4970(19) 0.8537(17) 0.0254(10) 0.32(9) Uiso 0.50 1 d PR . .
Cl10 Cl 0.4144(19) 0.6957(17) 0.0601(10) 0.251(18) Uiso 0.50 1 d PR . .
Cl11 Cl 0.5591(19) 0.8167(17) -0.0395(10) 0.46(4) Uiso 0.50 1 d PR . .
C100 C 0.4211(19) 0.8157(17) 0.0627(10) 0.44(13) Uiso 0.50 1 d PR . .

loop_
_atom_site_aniso_label
_atom_site_aniso_U_11
_atom_site_aniso_U_22
_atom_site_aniso_U_33
_atom_site_aniso_U_23
_atom_site_aniso_U_13
_atom_site_aniso_U_12
Mo1 0.0208(12) 0.0188(11) 0.0241(13) -0.0020(9) -0.0037(10) -0.0064(9)
Mo2 0.0296(14) 0.0215(12) 0.0370(15) 0.0003(9) -0.0158(11) -0.0035(9)
Mo3 0.0281(13) 0.0283(12) 0.0285(14) 0.0078(9) -0.0087(10) -0.0094(9)
S1 0.038(4) 0.023(3) 0.039(4) 0.001(3) -0.011(3) -0.009(3)
S2 0.049(5) 0.029(4) 0.044(5) -0.001(3) -0.013(4) -0.022(3)
S3 0.029(4) 0.056(4) 0.046(5) 0.000(3) -0.007(3) -0.017(3)
S4 0.029(4) 0.029(4) 0.035(4) 0.004(3) -0.005(3) 0.002(3)
S5 0.025(4) 0.050(4) 0.031(4) 0.005(3) -0.011(3) -0.013(3)
S6 0.038(4) 0.037(4) 0.025(4) -0.005(3) -0.006(3) 0.000(3)
S7 0.070(5) 0.039(4) 0.034(4) 0.009(3) -0.018(4) -0.015(4)
Br1 0.068(2) 0.0376(16) 0.0456(19) 0.0122(13) -0.0144(16) -0.0205(14)
Br2 0.052(2) 0.0434(18) 0.114(3) 0.0002(17) -0.048(2) 0.0108(15)
Br3 0.067(2) 0.083(2) 0.074(3) -0.0134(19) -0.032(2) -0.0207(19)
Br4 0.059(2) 0.0433(17) 0.0431(19) -0.0189(13) -0.0055(15) -0.0028(14)
Br5 0.046(2) 0.082(2) 0.056(2) 0.0105(17) 0.0073(17) -0.0140(16)
Br6 0.081(2) 0.0517(19) 0.087(3) 0.0236(17) -0.013(2) -0.0431(17)
Br10 0.106(3) 0.0331(16) 0.041(2) -0.0069(13) -0.0269(18) 0.0067(16)
S10 0.050(5) 0.019(3) 0.046(5) 0.003(3) -0.024(4) -0.006(3)
S11 0.042(4) 0.024(3) 0.040(4) -0.004(3) -0.016(3) -0.005(3)
S12 0.041(4) 0.018(3) 0.063(5) 0.003(3) -0.020(4) -0.003(3)
S13 0.034(4) 0.021(3) 0.048(5) -0.004(3) -0.015(3) 0.001(3)
S14 0.065(5) 0.024(4) 0.050(5) -0.006(3) -0.023(4) -0.004(3)
S15 0.061(5) 0.027(4) 0.107(7) -0.002(4) -0.053(5) 0.003(3)
S16 0.080(6) 0.042(5) 0.057(6) 0.008(4) -0.019(5) 0.025(4)
S17 0.056(5) 0.027(4) 0.050(5) 0.002(3) -0.026(4) -0.010(3)
S20 0.048(5) 0.025(4) 0.050(5) -0.001(3) -0.028(4) -0.006(3)
S21 0.057(5) 0.020(3) 0.065(5) -0.011(3) -0.037(4) 0.006(3)
S22 0.051(5) 0.028(4) 0.051(5) 0.002(3) -0.028(4) -0.007(3)
S23 0.036(4) 0.031(4) 0.034(4) -0.007(3) -0.015(3) -0.001(3)
S24 0.045(4) 0.022(3) 0.044(4) -0.003(3) -0.027(4) -0.001(3)
S25 0.079(6) 0.026(4) 0.086(7) -0.004(4) -0.053(5) 0.010(4)
S26 0.091(6) 0.030(4) 0.066(6) 0.006(4) -0.053(5) -0.001(4)
S27 0.079(6) 0.048(5) 0.054(5) -0.009(4) -0.039(5) -0.008(4)
S30 0.099(7) 0.041(4) 0.039(5) 0.004(3) -0.029(4) -0.034(4)
S31 0.124(8) 0.049(5) 0.025(5) 0.000(3) -0.004(5) -0.033(5)
S32 0.143(9) 0.051(5) 0.049(6) 0.005(4) -0.039(6) -0.046(5)
S33 0.096(7) 0.038(4) 0.045(5) 0.001(3) -0.018(5) -0.024(4)
S34 0.128(8) 0.047(5) 0.051(6) 0.011(4) -0.015(5) -0.028(5)
S35 0.259(15) 0.034(5) 0.060(7) -0.004(4) -0.020(8) -0.049(7)
S36 0.257(15) 0.044(5) 0.070(7) 0.000(5) -0.057(8) -0.066(7)
S37 0.135(9) 0.048(5) 0.042(5) 0.009(4) -0.008(5) -0.035(5)

loop_
_atom_type_symbol
_atom_type_description
_atom_type_scat_dispersion_real
_atom_type_scat_dispersion_imag
_atom_type_scat_source
C C 0.0033 0.0016 'International Tables Vol C Tables 4.2.6.8 and 6.1.1.4'
H H 0.0000 0.0000 'International Tables Vol C Tables 4.2.6.8 and 6.1.1.4'
S S 0.1246 0.1234 'International Tables Vol C Tables 4.2.6.8 and 6.1.1.4'
Cl Cl 0.1484 0.1585 'International Tables Vol C Tables 4.2.6.8 and 6.1.1.4'
Br Br -0.2901 2.4595 'International Tables Vol C Tables 4.2.6.8 and 6.1.1.4'
Mo Mo -1.6832 0.6857 'International Tables Vol C Tables 4.2.6.8 and 6.1.1.4'

loop_
_geom_angle_atom_site_label_1
_geom_angle_atom_site_label_2
_geom_angle_atom_site_label_3
_geom_angle
_geom_angle_site_symmetry_1
_geom_angle_site_symmetry_3
_geom_angle_publ_flag
S1 Mo1 S2 108.9(2) . . ?
S1 Mo1 S4 109.0(2) . . ?
S2 Mo1 S4 83.9(2) . . ?
S1 Mo1 S5 85.9(2) . . ?
S2 Mo1 S5 133.2(2) . . ?
S4 Mo1 S5 49.6(2) . . ?
S1 Mo1 S3 84.6(2) . . ?
S2 Mo1 S3 50.5(2) . . ?
S4 Mo1 S3 134.1(2) . . ?
S5 Mo1 S3 170.5(2) . . ?
S1 Mo1 Br4 81.57(18) . . ?
S2 Mo1 Br4 134.6(2) . . ?
S4 Mo1 Br4 135.70(18) . . ?
S5 Mo1 Br4 90.41(17) . . ?
S3 Mo1 Br4 88.69(18) . . ?
S1 Mo1 Br1 162.76(18) . . ?
S2 Mo1 Br1 82.88(18) . . ?
S4 Mo1 Br1 84.17(17) . . ?
S5 Mo1 Br1 95.10(17) . . ?
S3 Mo1 Br1 94.16(19) . . ?
Br4 Mo1 Br1 81.21(11) . . ?
S1 Mo1 Mo2 54.09(16) . . ?
S2 Mo1 Mo2 55.28(17) . . ?
S4 Mo1 Mo2 95.29(17) . . ?
S5 Mo1 Mo2 116.46(18) . . ?
S3 Mo1 Mo2 56.79(18) . . ?
Br4 Mo1 Mo2 122.97(11) . . ?
Br1 Mo1 Mo2 137.82(10) . . ?
S1 Mo1 Mo3 54.47(17) . . ?
S2 Mo1 Mo3 96.08(18) . . ?
S4 Mo1 Mo3 54.88(16) . . ?
S5 Mo1 Mo3 56.24(16) . . ?
S3 Mo1 Mo3 116.92(19) . . ?
Br4 Mo1 Mo3 123.15(11) . . ?
Br1 Mo1 Mo3 138.74(11) . . ?
Mo2 Mo1 Mo3 60.30(8) . . ?
S1 Mo2 S2 109.0(2) . . ?
S1 Mo2 S6 108.7(2) . . ?
S2 Mo2 S6 84.1(2) . . ?
S1 Mo2 S3 84.3(2) . . ?
S2 Mo2 S3 50.1(2) . . ?
S6 Mo2 S3 133.7(2) . . ?
S1 Mo2 S7 86.1(2) . . ?
S2 Mo2 S7 132.4(2) . . ?
S6 Mo2 S7 48.5(2) . . ?
S3 Mo2 S7 170.3(2) . . ?
S1 Mo2 Br3 162.39(19) . . ?
S2 Mo2 Br3 82.23(18) . . ?
S6 Mo2 Br3 85.42(18) . . ?
S3 Mo2 Br3 93.39(18) . . ?
S7 Mo2 Br3 96.27(19) . . ?
S1 Mo2 Br2 80.48(17) . . ?
S2 Mo2 Br2 134.9(2) . . ?
S6 Mo2 Br2 136.0(2) . . ?
S3 Mo2 Br2 89.18(19) . . ?
S7 Mo2 Br2 91.14(19) . . ?
Br3 Mo2 Br2 82.04(12) . . ?
S1 Mo2 Mo1 54.63(16) . . ?
S2 Mo2 Mo1 54.80(16) . . ?
S6 Mo2 Mo1 95.09(17) . . ?
S3 Mo2 Mo1 55.91(17) . . ?
S7 Mo2 Mo1 116.36(19) . . ?
Br3 Mo2 Mo1 136.57(12) . . ?
Br2 Mo2 Mo1 122.41(12) . . ?
S1 Mo2 Mo3 54.52(17) . . ?
S2 Mo2 Mo3 95.60(17) . . ?
S6 Mo2 Mo3 54.62(16) . . ?
S3 Mo2 Mo3 115.84(18) . . ?
S7 Mo2 Mo3 56.30(17) . . ?
Br3 Mo2 Mo3 139.89(12) . . ?
Br2 Mo2 Mo3 122.70(11) . . ?
Mo1 Mo2 Mo3 60.09(7) . . ?
S1 Mo3 S6 108.5(2) . . ?
S1 Mo3 S4 109.0(2) . . ?
S6 Mo3 S4 83.1(2) . . ?
S1 Mo3 S5 85.5(2) . . ?
S6 Mo3 S5 132.2(2) . . ?
S4 Mo3 S5 49.5(2) . . ?
S1 Mo3 S7 85.9(2) . . ?
S6 Mo3 S7 48.8(2) . . ?
S4 Mo3 S7 131.7(2) . . ?
S5 Mo3 S7 170.9(3) . . ?
S1 Mo3 Br6 80.09(17) . . ?
S6 Mo3 Br6 138.26(19) . . ?
S4 Mo3 Br6 134.00(19) . . ?
S5 Mo3 Br6 88.29(18) . . ?
S7 Mo3 Br6 93.08(18) . . ?
S1 Mo3 Br5 161.98(18) . . ?
S6 Mo3 Br5 84.47(18) . . ?
S4 Mo3 Br5 84.43(18) . . ?
S5 Mo3 Br5 95.11(18) . . ?
S7 Mo3 Br5 94.0(2) . . ?
Br6 Mo3 Br5 81.92(12) . . ?
S1 Mo3 Mo1 54.25(16) . . ?
S6 Mo3 Mo1 95.07(18) . . ?
S4 Mo3 Mo1 55.11(16) . . ?
S5 Mo3 Mo1 55.83(16) . . ?
S7 Mo3 Mo1 116.2(2) . . ?
Br6 Mo3 Mo1 120.46(12) . . ?
Br5 Mo3 Mo1 139.13(11) . . ?
S1 Mo3 Mo2 53.76(15) . . ?
S6 Mo3 Mo2 55.09(16) . . ?
S4 Mo3 Mo2 94.97(17) . . ?
S5 Mo3 Mo2 115.37(17) . . ?
S7 Mo3 Mo2 56.60(18) . . ?
Br6 Mo3 Mo2 123.15(11) . . ?
Br5 Mo3 Mo2 139.16(12) . . ?
Mo1 Mo3 Mo2 59.61(8) . . ?
Mo2 S1 Mo1 71.28(17) . . ?
Mo2 S1 Mo3 71.73(18) . . ?
Mo1 S1 Mo3 71.28(18) . . ?
S3 S2 Mo1 66.6(2) . . ?
S3 S2 Mo2 67.1(3) . . ?
Mo1 S2 Mo2 69.92(17) . . ?
S2 S3 Mo1 62.8(2) . . ?
S2 S3 Mo2 62.8(3) . . ?
Mo1 S3 Mo2 67.29(18) . . ?
S5 S4 Mo3 67.1(2) . . ?
S5 S4 Mo1 66.6(2) . . ?
Mo3 S4 Mo1 70.01(17) . . ?
S4 S5 Mo1 63.8(2) . . ?
S4 S5 Mo3 63.4(2) . . ?
Mo1 S5 Mo3 67.94(17) . . ?
S7 S6 Mo3 68.3(3) . . ?
S7 S6 Mo2 68.2(3) . . ?
Mo3 S6 Mo2 70.28(18) . . ?
S6 S7 Mo3 63.0(3) . . ?
S6 S7 Mo2 63.2(3) . . ?
Mo3 S7 Mo2 67.10(19) . . ?
C11 S10 C12 95.9(10) . . ?
C11 S11 C13 95.8(11) . . ?
C14 S12 C10 97.6(10) . . ?
C15 S13 C10 96.9(10) . . ?
C12 S14 C16 105.2(12) . . ?
C13 S15 C17 101.1(12) . . ?
C14 S16 C18 105.1(14) . . ?
C15 S17 C19 99.2(11) . . ?
C21 S20 C22 95.0(10) . . ?
C21 S21 C23 95.3(10) . . ?
C24 S22 C20 95.6(11) . . ?
C20 S23 C25 95.1(11) . . ?
C22 S24 C26 100.7(11) . . ?
C23 S25 C27 98.3(13) . . ?
C24 S26 C28 102.6(17) . . ?
C25 S27 C29 98.7(13) . . ?
C31 S30 C32 98.6(12) . . ?
C33 S31 C31 91.9(12) . . ?
C30 S32 C34 95.2(13) . . ?
C30 S33 C35 97.0(12) . . ?
C36 S34 C32 105.4(15) . . ?
C37 S35 C33 103.2(17) . . ?
C34 S36 C38 100.6(18) . . ?
C35 S37 C39 96.6(12) . . ?
C11 C10 S12 121.5(16) . . ?
C11 C10 S13 124.1(16) . . ?
S12 C10 S13 114.4(12) . . ?
C10 C11 S10 120.9(16) . . ?
C10 C11 S11 122.8(16) . . ?
S10 C11 S11 116.2(12) . . ?
C13 C12 S14 130.6(18) . . ?
C13 C12 S10 114.4(17) . . ?
S14 C12 S10 114.9(12) . . ?
C12 C13 S11 117.5(18) . . ?
C12 C13 S15 126.0(18) . . ?
S11 C13 S15 116.5(13) . . ?
C15 C14 S16 127.4(18) . . ?
C15 C14 S12 114.7(17) . . ?
S16 C14 S12 117.7(13) . . ?
C14 C15 S13 116.3(17) . . ?
C14 C15 S17 122.2(17) . . ?
S13 C15 S17 121.5(13) . . ?
C17 C16 S14 116(2) . . ?
C16 C17 S15 116.4(19) . . ?
C19 C18 S16 123(2) . . ?
C18 C19 S17 116(2) . . ?
C21 C20 S23 120.4(16) . . ?
C21 C20 S22 121.6(17) . . ?
S23 C20 S22 117.9(14) . . ?
C20 C21 S21 123.4(17) . . ?
C20 C21 S20 119.9(16) . . ?
S21 C21 S20 116.4(13) . . ?
C23 C22 S24 128.5(18) . . ?
C23 C22 S20 115.8(17) . . ?
S24 C22 S20 115.6(12) . . ?
C22 C23 S25 129.6(17) . . ?
C22 C23 S21 117.4(17) . . ?
S25 C23 S21 112.9(12) . . ?
C25 C24 S22 115.2(17) . . ?
C25 C24 S26 125.2(18) . . ?
S22 C24 S26 118.6(13) . . ?
C24 C25 S23 115.3(17) . . ?
C24 C25 S27 126.9(17) . . ?
S23 C25 S27 117.1(12) . . ?
C27 C26 S24 115(2) . . ?
C26 C27 S25 119(2) . . ?
C29 C28 S26 125(4) . . ?
C28 C29 S27 128(4) . . ?
C31 C30 S32 120(2) . . ?
C31 C30 S33 125.0(19) . . ?
S32 C30 S33 115.4(14) . . ?
C30 C31 S30 125.6(19) . . ?
C30 C31 S31 122(2) . . ?
S30 C31 S31 112.7(13) . . ?
C33 C32 S30 114(2) . . ?
C33 C32 S34 126(2) . . ?
S30 C32 S34 119.7(15) . . ?
C32 C33 S31 123(2) . . ?
C32 C33 S35 128(2) . . ?
S31 C33 S35 109.1(16) . . ?
C35 C34 S36 129(2) . . ?
C35 C34 S32 118(2) . . ?
S36 C34 S32 112.8(17) . . ?
C34 C35 S37 131(2) . . ?
C34 C35 S33 114(2) . . ?
S37 C35 S33 115.1(15) . . ?
C37 C36 S34 120(3) . . ?
C36 C37 S35 122(3) . . ?
C39 C38 S36 106(3) . . ?
C38 C39 S37 120(2) . . ?
C100 C101 Cl11 130.8 . . ?
C101 C100 Cl10 123.2 . . ?

loop_
_geom_bond_atom_site_label_1
_geom_bond_atom_site_label_2
_geom_bond_distance
_geom_bond_site_symmetry_2
_geom_bond_publ_flag
Mo1 S1 2.347(6) . ?
Mo1 S2 2.372(6) . ?
Mo1 S4 2.391(6) . ?
Mo1 S5 2.446(6) . ?
Mo1 S3 2.448(7) . ?
Mo1 Br4 2.586(3) . ?
Mo1 Br1 2.624(3) . ?
Mo1 Mo2 2.726(3) . ?
Mo1 Mo3 2.740(3) . ?
Mo2 S1 2.332(6) . ?
Mo2 S2 2.386(7) . ?
Mo2 S6 2.391(6) . ?
Mo2 S3 2.473(7) . ?
Mo2 S7 2.488(7) . ?
Mo2 Br3 2.615(4) . ?
Mo2 Br2 2.615(3) . ?
Mo2 Mo3 2.745(3) . ?
Mo3 S1 2.354(7) . ?
Mo3 S6 2.378(6) . ?
Mo3 S4 2.384(6) . ?
Mo3 S5 2.458(7) . ?
Mo3 S7 2.479(7) . ?
Mo3 Br6 2.610(3) . ?
Mo3 Br5 2.637(4) . ?
S2 S3 2.058(9) . ?
S4 S5 2.028(9) . ?
S6 S7 2.008(9) . ?
S10 C11 1.70(2) . ?
S10 C12 1.75(2) . ?
S11 C11 1.71(2) . ?
S11 C13 1.71(2) . ?
S12 C14 1.71(2) . ?
S12 C10 1.72(2) . ?
S13 C15 1.71(2) . ?
S13 C10 1.72(2) . ?
S14 C12 1.71(2) . ?
S14 C16 1.73(3) . ?
S15 C13 1.74(2) . ?
S15 C17 1.81(2) . ?
S16 C14 1.70(2) . ?
S16 C18 1.71(3) . ?
S17 C15 1.73(2) . ?
S17 C19 1.78(2) . ?
S20 C21 1.73(2) . ?
S20 C22 1.73(2) . ?
S21 C21 1.67(2) . ?
S21 C23 1.74(2) . ?
S22 C24 1.68(2) . ?
S22 C20 1.71(2) . ?
S23 C20 1.68(2) . ?
S23 C25 1.71(2) . ?
S24 C22 1.71(2) . ?
S24 C26 1.78(3) . ?
S25 C23 1.73(2) . ?
S25 C27 1.78(3) . ?
S26 C24 1.73(2) . ?
S26 C28 1.83(5) . ?
S27 C25 1.71(2) . ?
S27 C29 1.75(3) . ?
S30 C31 1.69(2) . ?
S30 C32 1.72(2) . ?
S31 C33 1.73(3) . ?
S31 C31 1.80(2) . ?
S32 C30 1.70(2) . ?
S32 C34 1.77(3) . ?
S33 C30 1.71(3) . ?
S33 C35 1.76(3) . ?
S34 C36 1.62(3) . ?
S34 C32 1.73(3) . ?
S35 C37 1.74(4) . ?
S35 C33 1.83(3) . ?
S36 C34 1.72(3) . ?
S36 C38 1.80(5) . ?
S37 C35 1.69(3) . ?
S37 C39 1.86(2) . ?
C10 C11 1.36(3) . ?
C12 C13 1.38(3) . ?
C14 C15 1.42(3) . ?
C16 C17 1.56(3) . ?
C18 C19 1.48(3) . ?
C20 C21 1.42(3) . ?
C22 C23 1.34(3) . ?
C24 C25 1.45(3) . ?
C26 C27 1.41(4) . ?
C28 C29 1.21(5) . ?
C30 C31 1.33(3) . ?
C32 C33 1.27(3) . ?
C34 C35 1.34(4) . ?
C36 C37 1.56(5) . ?
C38 C39 1.46(5) . ?
C101 C100 1.3051 . ?
C101 Cl11 1.5458 . ?
Cl10 C100 1.5522 . ?
